data_7129456
loop_
_publ_author_name
'Schneider, Selina'
'von H\"anisch, Carsten'

_publ_section_title
;
 Trapping reactions with highly unstable hydrides of antimony and bismuth
;
_journal_name_full 'Chemical Communications'
_journal_paper_doi 10.1039/D1CC06741A
_journal_year 2022
_chemical_formula_moiety 'C60 H90 Bi2 Ga2 N4'
_chemical_formula_sum 'C60 H90 Bi2 Ga2 N4'
_chemical_formula_weight 1424.75
_chemical_properties_physical Air-sensitive,Moisture-sensitive,Heat-sensitive,Oxygen-sensitive,Light-sensitive
_space_group_crystal_system monoclinic
_space_group_IT_number 14
_space_group_name_Hall '-P 2ybc'
_space_group_name_H-M_alt 'P 1 21/c 1'
_atom_sites_solution_hydrogens mixed
_atom_sites_solution_primary dual
_audit_creation_date 2021-09-06
_audit_creation_method
;
Olex2 1.2
(compiled 2018.05.29 svn.r3508 for OlexSys, GUI svn.r5506)
;
_audit_update_record
;
2021-11-29 deposited with the CCDC.	2021-12-22 downloaded from the CCDC.
;
_cell_angle_alpha 90
_cell_angle_beta 99.647(2)
_cell_angle_gamma 90
_cell_formula_units_Z 2
_cell_length_a 12.2670(5)
_cell_length_b 14.2718(6)
_cell_length_c 19.6277(9)
_cell_measurement_reflns_used 9820
_cell_measurement_temperature 100(2)
_cell_measurement_theta_max 28.24
_cell_measurement_theta_min 2.32
_cell_volume 3387.7(3)
_computing_cell_refinement 'SAINT v8.37A (Bruker, 2015)'
_computing_data_reduction 'SAINT v8.37A (Bruker, 2015)'
_computing_molecular_graphics 'Olex2 (Dolomanov et al., 2009)'
_computing_publication_material 'Olex2 (Dolomanov et al., 2009)'
_computing_structure_refinement 'ShelXL (Sheldrick, 2015)'
_computing_structure_solution 'ShelXT (Sheldrick, 2015)'
_diffrn_ambient_temperature 100.0
_diffrn_detector 'CCD area detector'
_diffrn_detector_area_resol_mean 7.9
_diffrn_detector_type 'Bruker D8 Quest'
_diffrn_measured_fraction_theta_full 1.000
_diffrn_measured_fraction_theta_max 0.997
_diffrn_measurement_device 'three-circle diffractometer'
_diffrn_measurement_device_type 'Bruker D8 Quest'
_diffrn_measurement_method '\w scans'
_diffrn_radiation_monochromator graphite
_diffrn_radiation_probe x-ray
_diffrn_radiation_type MoK\a
_diffrn_radiation_wavelength 0.71073
_diffrn_reflns_av_R_equivalents 0.0674
_diffrn_reflns_av_unetI/netI 0.0348
_diffrn_reflns_Laue_measured_fraction_full 1.000
_diffrn_reflns_Laue_measured_fraction_max 0.997
_diffrn_reflns_limit_h_max 16
_diffrn_reflns_limit_h_min -16
_diffrn_reflns_limit_k_max 19
_diffrn_reflns_limit_k_min -19
_diffrn_reflns_limit_l_max 26
_diffrn_reflns_limit_l_min -26
_diffrn_reflns_number 130245
_diffrn_reflns_point_group_measured_fraction_full 1.000
_diffrn_reflns_point_group_measured_fraction_max 0.997
_diffrn_reflns_theta_full 25.242
_diffrn_reflns_theta_max 28.891
_diffrn_reflns_theta_min 2.105
_diffrn_source 'sealed X-ray tube'
_diffrn_source_target Mo
_diffrn_standards_number 0
_exptl_absorpt_coefficient_mu 6.000
_exptl_absorpt_correction_T_max 0.7458
_exptl_absorpt_correction_T_min 0.6071
_exptl_absorpt_correction_type multi-scan
_exptl_absorpt_process_details
'SADABS-2016/2 (Bruker,2016/2) was used for absorption correction. wR2(int) was 0.0924 before and 0.0652 after correction. The Ratio of minimum to maximum transmission is 0.8140. The \l/2 correction factor is Not present.'
_exptl_crystal_colour red
_exptl_crystal_colour_primary red
_exptl_crystal_density_diffrn 1.397
_exptl_crystal_description block
_exptl_crystal_F_000 1412
_exptl_crystal_size_max 0.176
_exptl_crystal_size_mid 0.107
_exptl_crystal_size_min 0.086
_refine_diff_density_max 7.311
_refine_diff_density_min -1.312
_refine_diff_density_rms 0.209
_refine_ls_extinction_method none
_refine_ls_goodness_of_fit_ref 1.044
_refine_ls_hydrogen_treatment mixed
_refine_ls_matrix_type full
_refine_ls_number_parameters 322
_refine_ls_number_reflns 8895
_refine_ls_number_restraints 1
_refine_ls_restrained_S_all 1.044
_refine_ls_R_factor_all 0.0744
_refine_ls_R_factor_gt 0.0566
_refine_ls_shift/su_max 0.001
_refine_ls_shift/su_mean 0.000
_refine_ls_structure_factor_coef Fsqd
_refine_ls_weighting_details 'w=1/[\s^2^(Fo^2^)+(0.0784P)^2^+30.1890P] where P=(Fo^2^+2Fc^2^)/3'
_refine_ls_weighting_scheme calc
_refine_ls_wR_factor_gt 0.1549
_refine_ls_wR_factor_ref 0.1640
_reflns_Friedel_coverage 0.000
_reflns_number_gt 6857
_reflns_number_total 8895
_reflns_threshold_expression 'I > 2\s(I)'
_cod_data_source_file d1cc06741a2.cif
_cod_data_source_block compound-2
_cod_database_code 7129456
_shelx_shelxl_version_number 2016/6
_shelx_space_group_comment
;
The symmetry employed for this shelxl refinement is uniquely defined
by the following loop, which should always be used as a source of
symmetry information in preference to the above space-group names.
They are only intended as comments.
;
_shelx_estimated_absorpt_t_max 0.626
_shelx_estimated_absorpt_t_min 0.418
_olex2_refinement_description
;
1. Fixed Uiso
 At 1.2 times of:
  All C(H) groups
 At 1.5 times of:
  All C(H,H,H) groups
2. Restrained distances
 Ga1-H
 1.52 with sigma of 0.02
3.a Ternary CH refined with riding coordinates:
 C28(H28), C16(H16), C25(H25), C13(H13)
3.b Aromatic/amide H refined with riding coordinates:
 C3(H3), C21(H21), C11(H11), C22(H22), C23(H23), C9(H9), C10(H10)
3.c Idealised Me refined as rotating group:
 C6(H6A,H6B,H6C), C5(H5A,H5B,H5C), C17(H17A,H17B,H17C), C18(H18A,H18B,H18C),
 C1(H1A,H1B,H1C), C30(H30A,H30B,H30C), C15(H15A,H15B,H15C), C27(H27A,H27B,H27C),
  C26(H26A,H26B,H26C), C29(H29A,H29B,H29C), C14(H14A,H14B,H14C)
;
_olex2_submission_special_instructions 'No special instructions were received'

loop_
_space_group_symop_operation_xyz
'x, y, z'
'-x, y+1/2, -z+1/2'
'-x, -y, -z'
'x, -y-1/2, z-1/2'

loop_
_atom_site_label
_atom_site_type_symbol
_atom_site_fract_x
_atom_site_fract_y
_atom_site_fract_z
_atom_site_U_iso_or_equiv
_atom_site_adp_type
_atom_site_occupancy
_atom_site_site_symmetry_order
_atom_site_calc_flag
_atom_site_refinement_flags_posn
_atom_site_refinement_flags_adp
_atom_site_refinement_flags_occupancy
_atom_site_disorder_assembly
_atom_site_disorder_group
Bi1 Bi 0.53511(2) 0.40017(2) 0.49292(2) 0.03639(11) Uani 1 1 d . . . A 1
Ga1 Ga 0.44816(6) 0.39452(5) 0.35624(4) 0.02456(16) Uani 1 1 d D . . . .
N1 N 0.5131(4) 0.2955(4) 0.3045(3) 0.0219(10) Uani 1 1 d . . . . .
N2 N 0.2966(4) 0.3424(4) 0.3338(3) 0.0227(10) Uani 1 1 d . . . B 1
C7 C 0.6288(5) 0.2745(4) 0.3222(3) 0.0237(12) Uani 1 1 d . . . . .
C4 C 0.2642(5) 0.2962(4) 0.2750(3) 0.0231(12) Uani 1 1 d . . . . .
C2 C 0.4528(5) 0.2572(4) 0.2488(3) 0.0219(12) Uani 1 1 d . . . . .
C19 C 0.2156(6) 0.3656(5) 0.3764(4) 0.0286(14) Uani 1 1 d . . . B 1
C20 C 0.1445(6) 0.4433(5) 0.3588(4) 0.0321(15) Uani 1 1 d . . . . .
C3 C 0.3367(5) 0.2638(4) 0.2320(3) 0.0235(12) Uani 1 1 d . . . . .
H3 H 0.304190 0.244252 0.186842 0.028 Uiso 1 1 calc R . . . .
C24 C 0.2091(6) 0.3101(5) 0.4345(4) 0.0288(14) Uani 1 1 d . . . . .
C21 C 0.0628(6) 0.4597(5) 0.3994(4) 0.0385(18) Uani 1 1 d . . . . .
H21 H 0.013197 0.510630 0.388444 0.046 Uiso 1 1 calc R . . . .
C8 C 0.6623(6) 0.1996(5) 0.3669(4) 0.0321(14) Uani 1 1 d . . . . .
C12 C 0.7051(6) 0.3314(5) 0.2956(4) 0.0292(14) Uani 1 1 d . . . . .
C6 C 0.1433(5) 0.2733(5) 0.2522(4) 0.0325(15) Uani 1 1 d . . . . .
H6A H 0.112961 0.246935 0.291132 0.049 Uiso 1 1 calc GR . . . .
H6B H 0.135625 0.227527 0.214425 0.049 Uiso 1 1 calc GR . . . .
H6C H 0.102869 0.330539 0.236096 0.049 Uiso 1 1 calc GR . . . .
C5 C 0.5085(6) 0.2010(5) 0.1996(3) 0.0276(13) Uani 1 1 d . . . . .
H5A H 0.556527 0.242134 0.177699 0.041 Uiso 1 1 calc GR . . . .
H5B H 0.452326 0.173122 0.164010 0.041 Uiso 1 1 calc GR . . . .
H5C H 0.552993 0.151240 0.225027 0.041 Uiso 1 1 calc GR . . . .
C28 C 0.1573(6) 0.5094(5) 0.2990(4) 0.0331(15) Uani 1 1 d . . . . .
H28 H 0.202720 0.476719 0.268435 0.040 Uiso 1 1 calc R . . . .
C11 C 0.8187(6) 0.3121(5) 0.3175(4) 0.0315(14) Uani 1 1 d . . . . .
H11 H 0.872313 0.350353 0.301228 0.038 Uiso 1 1 calc R . . . .
C16 C 0.6708(6) 0.4102(5) 0.2447(4) 0.0328(15) Uani 1 1 d . . . . .
H16 H 0.588303 0.409563 0.232956 0.039 Uiso 1 1 calc R . . . .
C22 C 0.0531(7) 0.4029(6) 0.4553(5) 0.044(2) Uani 1 1 d . . . . .
H22 H -0.004072 0.414434 0.481391 0.053 Uiso 1 1 calc R . . . .
C25 C 0.2878(6) 0.2276(5) 0.4534(4) 0.0339(15) Uani 1 1 d . . . . .
H25 H 0.359702 0.244640 0.439029 0.041 Uiso 1 1 calc R . . . .
C13 C 0.5807(6) 0.1343(6) 0.3940(4) 0.0416(19) Uani 1 1 d . . . . .
H13 H 0.505110 0.161376 0.379835 0.050 Uiso 1 1 calc R . . . .
C23 C 0.1255(7) 0.3300(5) 0.4732(4) 0.0388(18) Uani 1 1 d . . . . .
H23 H 0.118870 0.292609 0.512327 0.047 Uiso 1 1 calc R . . . .
C17 C 0.7056(7) 0.5061(5) 0.2755(5) 0.046(2) Uani 1 1 d . . . . .
H17A H 0.677079 0.514198 0.318838 0.069 Uiso 1 1 calc GR . . . .
H17B H 0.675571 0.555249 0.242812 0.069 Uiso 1 1 calc GR . . . .
H17C H 0.786492 0.510240 0.284527 0.069 Uiso 1 1 calc GR . . . .
C9 C 0.7766(6) 0.1831(6) 0.3864(4) 0.0408(18) Uani 1 1 d . . . . .
H9 H 0.801252 0.132745 0.416785 0.049 Uiso 1 1 calc R . . . .
C18 C 0.7163(8) 0.3956(6) 0.1777(5) 0.046(2) Uani 1 1 d . . . . .
H18A H 0.796947 0.402186 0.186853 0.069 Uiso 1 1 calc GR . . . .
H18B H 0.684501 0.442558 0.143677 0.069 Uiso 1 1 calc GR . . . .
H18C H 0.696640 0.332745 0.159654 0.069 Uiso 1 1 calc GR . . . .
C10 C 0.8534(6) 0.2392(6) 0.3618(4) 0.0379(16) Uani 1 1 d . . . . .
H10 H 0.930204 0.227476 0.375546 0.045 Uiso 1 1 calc R . . . .
C1 C 0.7046(7) 0.4441(7) 0.4710(5) 0.052(2) Uani 1 1 d . . . A 1
H1A H 0.739430 0.391004 0.451315 0.078 Uiso 1 1 calc GR . . A 1
H1B H 0.751157 0.463803 0.514136 0.078 Uiso 1 1 calc GR . . A 1
H1C H 0.696098 0.496279 0.438089 0.078 Uiso 1 1 calc GR . . A 1
C30 C 0.2179(7) 0.5981(5) 0.3264(5) 0.046(2) Uani 1 1 d . . . . .
H30A H 0.172346 0.633396 0.353977 0.069 Uiso 1 1 calc GR . . . .
H30B H 0.232012 0.636719 0.287490 0.069 Uiso 1 1 calc GR . . . .
H30C H 0.288291 0.581449 0.355274 0.069 Uiso 1 1 calc GR . . . .
C15 C 0.6013(8) 0.1263(7) 0.4723(5) 0.050(2) Uani 1 1 d . . . . .
H15A H 0.672874 0.095846 0.487668 0.075 Uiso 1 1 calc GR . . . .
H15B H 0.542510 0.088791 0.487039 0.075 Uiso 1 1 calc GR . . . .
H15C H 0.601979 0.188959 0.492724 0.075 Uiso 1 1 calc GR . . . .
C27 C 0.2458(8) 0.1393(6) 0.4138(5) 0.047(2) Uani 1 1 d . . . . .
H27A H 0.172307 0.123425 0.423705 0.070 Uiso 1 1 calc GR . . . .
H27B H 0.296833 0.087370 0.428162 0.070 Uiso 1 1 calc GR . . . .
H27C H 0.241298 0.150227 0.364139 0.070 Uiso 1 1 calc GR . . . .
C26 C 0.3117(8) 0.2073(7) 0.5301(4) 0.052(2) Uani 1 1 d . . . . .
H26A H 0.328591 0.266030 0.555563 0.078 Uiso 1 1 calc GR . . . .
H26B H 0.375083 0.164830 0.540121 0.078 Uiso 1 1 calc GR . . . .
H26C H 0.246792 0.177968 0.544244 0.078 Uiso 1 1 calc GR . . . .
C29 C 0.0455(7) 0.5344(6) 0.2557(5) 0.048(2) Uani 1 1 d . . . . .
H29A H 0.003171 0.476902 0.243080 0.072 Uiso 1 1 calc GR . . . .
H29B H 0.057415 0.567051 0.213633 0.072 Uiso 1 1 calc GR . . . .
H29C H 0.004396 0.575109 0.282554 0.072 Uiso 1 1 calc GR . . . .
C14 C 0.5809(10) 0.0383(7) 0.3610(5) 0.063(3) Uani 1 1 d . . . . .
H14A H 0.557652 0.043950 0.310926 0.095 Uiso 1 1 calc GR . . . .
H14B H 0.529633 -0.002918 0.380022 0.095 Uiso 1 1 calc GR . . . .
H14C H 0.655645 0.011888 0.370776 0.095 Uiso 1 1 calc GR . . . .
H H 0.442(4) 0.491(2) 0.323(3) 0.000(12) Uiso 1 1 d D . . . .

loop_
_atom_site_aniso_label
_atom_site_aniso_U_11
_atom_site_aniso_U_22
_atom_site_aniso_U_33
_atom_site_aniso_U_23
_atom_site_aniso_U_13
_atom_site_aniso_U_12
Bi1 0.03967(17) 0.04045(17) 0.03067(15) -0.01521(11) 0.01059(11) -0.01371(12)
Ga1 0.0254(3) 0.0224(3) 0.0276(3) -0.0100(3) 0.0096(3) -0.0074(3)
N1 0.023(2) 0.021(2) 0.024(2) -0.0008(19) 0.009(2) -0.0024(19)
N2 0.027(3) 0.020(2) 0.024(3) -0.0089(19) 0.011(2) -0.0063(19)
C7 0.023(3) 0.023(3) 0.025(3) -0.004(2) 0.006(2) -0.003(2)
C4 0.029(3) 0.018(3) 0.023(3) -0.005(2) 0.007(2) -0.006(2)
C2 0.030(3) 0.016(3) 0.021(3) 0.000(2) 0.007(2) 0.002(2)
C19 0.028(3) 0.026(3) 0.035(3) -0.015(3) 0.016(3) -0.013(3)
C20 0.028(3) 0.029(3) 0.042(4) -0.017(3) 0.015(3) -0.011(3)
C3 0.028(3) 0.023(3) 0.020(3) -0.004(2) 0.003(2) -0.001(2)
C24 0.031(3) 0.026(3) 0.032(3) -0.010(3) 0.015(3) -0.011(3)
C21 0.030(4) 0.032(4) 0.056(5) -0.020(3) 0.017(3) -0.007(3)
C8 0.026(3) 0.037(4) 0.032(3) 0.007(3) 0.001(3) -0.002(3)
C12 0.034(3) 0.028(3) 0.029(3) 0.000(3) 0.015(3) -0.002(3)
C6 0.023(3) 0.034(4) 0.041(4) -0.015(3) 0.008(3) -0.007(3)
C5 0.030(3) 0.030(3) 0.024(3) -0.005(3) 0.006(3) 0.003(3)
C28 0.029(3) 0.027(3) 0.044(4) -0.006(3) 0.008(3) 0.000(3)
C11 0.028(3) 0.030(3) 0.038(4) 0.000(3) 0.010(3) -0.004(3)
C16 0.032(3) 0.026(3) 0.044(4) 0.009(3) 0.018(3) 0.003(3)
C22 0.041(4) 0.044(4) 0.055(5) -0.027(4) 0.029(4) -0.019(3)
C25 0.039(4) 0.035(4) 0.031(4) -0.002(3) 0.017(3) -0.010(3)
C13 0.032(4) 0.042(4) 0.049(5) 0.023(4) 0.001(3) -0.007(3)
C23 0.044(4) 0.039(4) 0.040(4) -0.014(3) 0.024(3) -0.017(3)
C17 0.048(4) 0.028(4) 0.068(6) 0.006(4) 0.026(4) -0.002(3)
C9 0.030(4) 0.042(4) 0.049(5) 0.013(4) 0.000(3) 0.001(3)
C18 0.053(5) 0.043(4) 0.044(5) 0.017(4) 0.020(4) 0.009(4)
C10 0.025(3) 0.041(4) 0.045(4) 0.000(3) 0.002(3) -0.002(3)
C1 0.032(4) 0.071(6) 0.055(5) -0.026(5) 0.018(4) -0.020(4)
C30 0.041(4) 0.032(4) 0.066(6) -0.005(4) 0.012(4) -0.010(3)
C15 0.054(5) 0.052(5) 0.047(5) 0.013(4) 0.020(4) -0.006(4)
C27 0.063(6) 0.031(4) 0.048(5) -0.005(3) 0.015(4) -0.006(4)
C26 0.058(5) 0.062(6) 0.040(4) 0.009(4) 0.022(4) -0.013(4)
C29 0.030(4) 0.049(5) 0.063(6) 0.005(4) 0.005(4) -0.001(3)
C14 0.091(8) 0.054(5) 0.043(5) 0.005(4) 0.005(5) -0.042(5)

loop_
_atom_type_symbol
_atom_type_description
_atom_type_scat_dispersion_real
_atom_type_scat_dispersion_imag
_atom_type_scat_source
C C 0.0033 0.0016 'International Tables Vol C Tables 4.2.6.8 and 6.1.1.4'
H H 0.0000 0.0000 'International Tables Vol C Tables 4.2.6.8 and 6.1.1.4'
Bi Bi -4.1077 10.2566 'International Tables Vol C Tables 4.2.6.8 and 6.1.1.4'
Ga Ga 0.2307 1.6083 'International Tables Vol C Tables 4.2.6.8 and 6.1.1.4'
N N 0.0061 0.0033 'International Tables Vol C Tables 4.2.6.8 and 6.1.1.4'

loop_
_geom_angle_atom_site_label_1
_geom_angle_atom_site_label_2
_geom_angle_atom_site_label_3
_geom_angle
_geom_angle_site_symmetry_1
_geom_angle_site_symmetry_3
_geom_angle_publ_flag
Ga1 Bi1 Bi1 92.77(2) . 3_666 ?
C1 Bi1 Bi1 92.4(3) . 3_666 ?
C1 Bi1 Ga1 92.4(2) . . ?
Bi1 Ga1 H 112(2) . . ?
N1 Ga1 Bi1 113.71(15) . . ?
N1 Ga1 H 115(2) . . ?
N2 Ga1 Bi1 115.41(15) . . ?
N2 Ga1 N1 93.5(2) . . ?
N2 Ga1 H 105(2) . . ?
C7 N1 Ga1 119.4(4) . . ?
C2 N1 Ga1 119.9(4) . . ?
C2 N1 C7 120.3(5) . . ?
C4 N2 Ga1 120.8(4) . . ?
C4 N2 C19 118.8(5) . . ?
C19 N2 Ga1 119.8(4) . . ?
C8 C7 N1 119.1(6) . . ?
C8 C7 C12 122.0(6) . . ?
C12 C7 N1 118.9(6) . . ?
N2 C4 C3 123.9(6) . . ?
N2 C4 C6 120.0(6) . . ?
C3 C4 C6 116.1(5) . . ?
N1 C2 C3 124.5(5) . . ?
N1 C2 C5 119.8(6) . . ?
C3 C2 C5 115.7(5) . . ?
C20 C19 N2 119.6(6) . . ?
C24 C19 N2 118.8(6) . . ?
C24 C19 C20 121.6(6) . . ?
C19 C20 C28 122.0(6) . . ?
C21 C20 C19 117.5(7) . . ?
C21 C20 C28 120.5(7) . . ?
C4 C3 C2 126.7(6) . . ?
C4 C3 H3 116.7 . . ?
C2 C3 H3 116.7 . . ?
C19 C24 C25 120.9(6) . . ?
C19 C24 C23 118.2(7) . . ?
C23 C24 C25 120.9(7) . . ?
C20 C21 H21 119.4 . . ?
C22 C21 C20 121.2(8) . . ?
C22 C21 H21 119.4 . . ?
C7 C8 C13 122.9(6) . . ?
C7 C8 C9 118.2(6) . . ?
C9 C8 C13 118.9(6) . . ?
C7 C12 C11 117.3(6) . . ?
C7 C12 C16 123.0(6) . . ?
C11 C12 C16 119.6(6) . . ?
C4 C6 H6A 109.5 . . ?
C4 C6 H6B 109.5 . . ?
C4 C6 H6C 109.5 . . ?
H6A C6 H6B 109.5 . . ?
H6A C6 H6C 109.5 . . ?
H6B C6 H6C 109.5 . . ?
C2 C5 H5A 109.5 . . ?
C2 C5 H5B 109.5 . . ?
C2 C5 H5C 109.5 . . ?
H5A C5 H5B 109.5 . . ?
H5A C5 H5C 109.5 . . ?
H5B C5 H5C 109.5 . . ?
C20 C28 H28 108.2 . . ?
C30 C28 C20 110.4(7) . . ?
C30 C28 H28 108.2 . . ?
C30 C28 C29 110.0(7) . . ?
C29 C28 C20 111.8(6) . . ?
C29 C28 H28 108.2 . . ?
C12 C11 H11 119.2 . . ?
C10 C11 C12 121.5(6) . . ?
C10 C11 H11 119.2 . . ?
C12 C16 H16 107.7 . . ?
C12 C16 C17 112.0(7) . . ?
C12 C16 C18 111.5(6) . . ?
C17 C16 H16 107.7 . . ?
C18 C16 H16 107.7 . . ?
C18 C16 C17 110.2(6) . . ?
C21 C22 H22 119.7 . . ?
C23 C22 C21 120.5(7) . . ?
C23 C22 H22 119.7 . . ?
C24 C25 H25 107.2 . . ?
C27 C25 C24 111.5(7) . . ?
C27 C25 H25 107.2 . . ?
C26 C25 C24 113.5(7) . . ?
C26 C25 H25 107.2 . . ?
C26 C25 C27 110.0(7) . . ?
C8 C13 H13 107.4 . . ?
C15 C13 C8 113.0(7) . . ?
C15 C13 H13 107.4 . . ?
C14 C13 C8 110.8(7) . . ?
C14 C13 H13 107.4 . . ?
C14 C13 C15 110.6(7) . . ?
C24 C23 H23 119.5 . . ?
C22 C23 C24 120.9(7) . . ?
C22 C23 H23 119.5 . . ?
C16 C17 H17A 109.5 . . ?
C16 C17 H17B 109.5 . . ?
C16 C17 H17C 109.5 . . ?
H17A C17 H17B 109.5 . . ?
H17A C17 H17C 109.5 . . ?
H17B C17 H17C 109.5 . . ?
C8 C9 H9 119.6 . . ?
C10 C9 C8 120.8(7) . . ?
C10 C9 H9 119.6 . . ?
C16 C18 H18A 109.5 . . ?
C16 C18 H18B 109.5 . . ?
C16 C18 H18C 109.5 . . ?
H18A C18 H18B 109.5 . . ?
H18A C18 H18C 109.5 . . ?
H18B C18 H18C 109.5 . . ?
C11 C10 C9 120.1(7) . . ?
C11 C10 H10 120.0 . . ?
C9 C10 H10 120.0 . . ?
Bi1 C1 H1A 109.5 . . ?
Bi1 C1 H1B 109.5 . . ?
Bi1 C1 H1C 109.5 . . ?
H1A C1 H1B 109.5 . . ?
H1A C1 H1C 109.5 . . ?
H1B C1 H1C 109.5 . . ?
C28 C30 H30A 109.5 . . ?
C28 C30 H30B 109.5 . . ?
C28 C30 H30C 109.5 . . ?
H30A C30 H30B 109.5 . . ?
H30A C30 H30C 109.5 . . ?
H30B C30 H30C 109.5 . . ?
C13 C15 H15A 109.5 . . ?
C13 C15 H15B 109.5 . . ?
C13 C15 H15C 109.5 . . ?
H15A C15 H15B 109.5 . . ?
H15A C15 H15C 109.5 . . ?
H15B C15 H15C 109.5 . . ?
C25 C27 H27A 109.5 . . ?
C25 C27 H27B 109.5 . . ?
C25 C27 H27C 109.5 . . ?
H27A C27 H27B 109.5 . . ?
H27A C27 H27C 109.5 . . ?
H27B C27 H27C 109.5 . . ?
C25 C26 H26A 109.5 . . ?
C25 C26 H26B 109.5 . . ?
C25 C26 H26C 109.5 . . ?
H26A C26 H26B 109.5 . . ?
H26A C26 H26C 109.5 . . ?
H26B C26 H26C 109.5 . . ?
C28 C29 H29A 109.5 . . ?
C28 C29 H29B 109.5 . . ?
C28 C29 H29C 109.5 . . ?
H29A C29 H29B 109.5 . . ?
H29A C29 H29C 109.5 . . ?
H29B C29 H29C 109.5 . . ?
C13 C14 H14A 109.5 . . ?
C13 C14 H14B 109.5 . . ?
C13 C14 H14C 109.5 . . ?
H14A C14 H14B 109.5 . . ?
H14A C14 H14C 109.5 . . ?
H14B C14 H14C 109.5 . . ?

loop_
_geom_bond_atom_site_label_1
_geom_bond_atom_site_label_2
_geom_bond_distance
_geom_bond_site_symmetry_2
_geom_bond_publ_flag
Bi1 Bi1 3.0032(6) 3_666 ?
Bi1 Ga1 2.7171(8) . ?
Bi1 C1 2.281(8) . ?
Ga1 N1 1.983(5) . ?
Ga1 N2 1.982(5) . ?
Ga1 H 1.525(19) . ?
N1 C7 1.436(8) . ?
N1 C2 1.329(8) . ?
N2 C4 1.331(8) . ?
N2 C19 1.442(8) . ?
C7 C8 1.400(9) . ?
C7 C12 1.404(9) . ?
C4 C3 1.404(8) . ?
C4 C6 1.511(9) . ?
C2 C3 1.411(9) . ?
C2 C5 1.505(8) . ?
C19 C20 1.417(11) . ?
C19 C24 1.402(10) . ?
C20 C21 1.400(9) . ?
C20 C28 1.534(11) . ?
C3 H3 0.9500 . ?
C24 C25 1.529(11) . ?
C24 C23 1.403(9) . ?
C21 H21 0.9500 . ?
C21 C22 1.383(13) . ?
C8 C13 1.527(10) . ?
C8 C9 1.410(10) . ?
C12 C11 1.415(10) . ?
C12 C16 1.517(10) . ?
C6 H6A 0.9800 . ?
C6 H6B 0.9800 . ?
C6 H6C 0.9800 . ?
C5 H5A 0.9800 . ?
C5 H5B 0.9800 . ?
C5 H5C 0.9800 . ?
C28 H28 1.0000 . ?
C28 C30 1.520(10) . ?
C28 C29 1.530(11) . ?
C11 H11 0.9500 . ?
C11 C10 1.377(11) . ?
C16 H16 1.0000 . ?
C16 C17 1.528(11) . ?
C16 C18 1.525(11) . ?
C22 H22 0.9500 . ?
C22 C23 1.375(12) . ?
C25 H25 1.0000 . ?
C25 C27 1.525(10) . ?
C25 C26 1.511(11) . ?
C13 H13 1.0000 . ?
C13 C15 1.520(12) . ?
C13 C14 1.515(14) . ?
C23 H23 0.9500 . ?
C17 H17A 0.9800 . ?
C17 H17B 0.9800 . ?
C17 H17C 0.9800 . ?
C9 H9 0.9500 . ?
C9 C10 1.384(11) . ?
C18 H18A 0.9800 . ?
C18 H18B 0.9800 . ?
C18 H18C 0.9800 . ?
C10 H10 0.9500 . ?
C1 H1A 0.9800 . ?
C1 H1B 0.9800 . ?
C1 H1C 0.9800 . ?
C30 H30A 0.9800 . ?
C30 H30B 0.9800 . ?
C30 H30C 0.9800 . ?
C15 H15A 0.9800 . ?
C15 H15B 0.9800 . ?
C15 H15C 0.9800 . ?
C27 H27A 0.9800 . ?
C27 H27B 0.9800 . ?
C27 H27C 0.9800 . ?
C26 H26A 0.9800 . ?
C26 H26B 0.9800 . ?
C26 H26C 0.9800 . ?
C29 H29A 0.9800 . ?
C29 H29B 0.9800 . ?
C29 H29C 0.9800 . ?
C14 H14A 0.9800 . ?
C14 H14B 0.9800 . ?
C14 H14C 0.9800 . ?

loop_
_smtbx_masks_void_nr
_smtbx_masks_void_average_x
_smtbx_masks_void_average_y
_smtbx_masks_void_average_z
_smtbx_masks_void_volume
_smtbx_masks_void_count_electrons
_smtbx_masks_void_content
1 0.000 0.000 0.500 288.1 62.0 None
2 0.000 0.500 0.000 288.1 62.0 ?
